data_2016143
loop_
_publ_author_name
'Ojala, Charles R.'
'Ojala, William H.'
'Britton, Doyle'
'Cramer, Christopher J.'

_publ_section_title
;
 Three polymorphs of 4-4'-diiodobenzalazine, and
 4-chloro-4'-iodobenzalazine
;
_journal_coeditor_code GA3056
_journal_issue 9
_journal_name_full 'Acta Crystallographica Section C'
_journal_page_first o518
_journal_page_last o523
_journal_paper_doi 10.1107/S0108270107034786
_journal_volume 63
_journal_year 2007
_chemical_formula_iupac 'C14 H10 Cl I N2'
_chemical_formula_moiety 'C14 H10 Cl I N2'
_chemical_formula_sum 'C14 H10 Cl I N2'
_chemical_formula_weight 368.59
_chemical_name_systematic
;
1-(4-Chlorobenzylidene)-2-(4-iodobenzylidene)diazane
;
_space_group_IT_number 7
_symmetry_cell_setting monoclinic
_symmetry_space_group_name_Hall 'P -2yc'
_symmetry_space_group_name_H-M 'P 1 c 1'
_atom_sites_solution_hydrogens geom
_atom_sites_solution_primary direct
_atom_sites_solution_secondary difmap
_audit_creation_method SHELXTL
_cell_angle_alpha 90.00
_cell_angle_beta 90.900(3)
_cell_angle_gamma 90.00
_cell_formula_units_Z 2
_cell_length_a 11.499(2)
_cell_length_b 4.0006(7)
_cell_length_c 14.717(3)
_cell_measurement_reflns_used 3282
_cell_measurement_temperature 174(2)
_cell_measurement_theta_max 27.5
_cell_measurement_theta_min 2.8
_cell_volume 676.9(2)
_computing_cell_refinement 'SAINT (Bruker, 2003)'
_computing_data_collection 'SMART (Bruker, 2003)'
_computing_data_reduction SAINT
_computing_molecular_graphics SHELXTL
_computing_publication_material SHELXTL
_computing_structure_refinement SHELXTL
_computing_structure_solution 'SHELXTL (Sheldrick, 1997)'
_diffrn_ambient_temperature 174(2)
_diffrn_measured_fraction_theta_full 0.960
_diffrn_measured_fraction_theta_max 0.960
_diffrn_measurement_device_type
;
Bruker SMART 1K CCD area-detector diffractometer
;
_diffrn_measurement_method '\w scans'
_diffrn_radiation_monochromator graphite
_diffrn_radiation_source 'fine-focus sealed tube'
_diffrn_radiation_type MoK\a
_diffrn_radiation_wavelength 0.71073
_diffrn_reflns_av_R_equivalents 0.032
_diffrn_reflns_av_sigmaI/netI 0.052
_diffrn_reflns_limit_h_max 15
_diffrn_reflns_limit_h_min -15
_diffrn_reflns_limit_k_max 5
_diffrn_reflns_limit_k_min -5
_diffrn_reflns_limit_l_max 18
_diffrn_reflns_limit_l_min -19
_diffrn_reflns_number 7262
_diffrn_reflns_theta_full 28.21
_diffrn_reflns_theta_max 28.21
_diffrn_reflns_theta_min 1.77
_diffrn_standards_decay_% 'less than 1'
_diffrn_standards_number 0
_exptl_absorpt_coefficient_mu 2.545
_exptl_absorpt_correction_T_max 0.88
_exptl_absorpt_correction_T_min 0.42
_exptl_absorpt_correction_type multi-scan
_exptl_absorpt_process_details
;
SADABS; Sheldrick, 2003; Blessing, 1995
;
_exptl_crystal_colour yellow
_exptl_crystal_density_diffrn 1.808
_exptl_crystal_density_method 'not measured'
_exptl_crystal_description plate
_exptl_crystal_F_000 356
_exptl_crystal_size_max 0.20
_exptl_crystal_size_mid 0.20
_exptl_crystal_size_min 0.05
_refine_diff_density_max 0.50
_refine_diff_density_min -0.33
_refine_ls_abs_structure_details
;
Flack  (1983),
1476 Friedel pairs
;
_refine_ls_abs_structure_Flack 0.17(7)
_refine_ls_extinction_method none
_refine_ls_goodness_of_fit_ref 1.05
_refine_ls_hydrogen_treatment constr
_refine_ls_matrix_type full
_refine_ls_number_parameters 164
_refine_ls_number_reflns 3089
_refine_ls_number_restraints 109
_refine_ls_restrained_S_all 1.03
_refine_ls_R_factor_all 0.063
_refine_ls_R_factor_gt 0.038
_refine_ls_shift/su_max 0.02
_refine_ls_shift/su_mean 0.004
_refine_ls_structure_factor_coef Fsqd
_refine_ls_weighting_details
;
 calc w=1/[\s^2^(Fo^2^)+(0.017P)^2^+0.681P]
 where P=(Fo^2^+2Fc^2^)/3
;
_refine_ls_weighting_scheme calc
_refine_ls_wR_factor_gt 0.066
_refine_ls_wR_factor_ref 0.072
_reflns_number_gt 2308
_reflns_number_total 3089
_reflns_threshold_expression '>2\s(I) '
_cod_data_source_file ga3056.cif
_cod_data_source_block I,Cl
_cod_original_sg_symbol_H-M 'P c'
_cod_database_code 2016143
_cod_database_fobs_code 2016143

loop_
_symmetry_equiv_pos_as_xyz
'x, y, z'
'x, -y, z+1/2'

loop_
_atom_site_type_symbol
_atom_site_label
_atom_site_fract_x
_atom_site_fract_y
_atom_site_fract_z
_atom_site_U_iso_or_equiv
_atom_site_adp_type
_atom_site_calc_flag
_atom_site_refinement_flags
_atom_site_occupancy
_atom_site_disorder_assembly
_atom_site_disorder_group
C C1 0.2105(10) 0.678(4) 0.2032(6) 0.0338(13) Uani d PD 0.5858(17) A 1
C C2 0.1493(7) 0.807(5) 0.2760(8) 0.0378(14) Uani d PD 0.5858(17) A 1
H H2 0.0687 0.8563 0.2700 0.045 Uiso calc PR 0.5858(17) A 1
C C3 0.2079(8) 0.862(5) 0.3569(7) 0.0385(13) Uani d PD 0.5858(17) A 1
H H3 0.1678 0.9621 0.4060 0.046 Uiso calc PR 0.5858(17) A 1
C C4 0.3247(8) 0.775(5) 0.3685(6) 0.0350(8) Uani d PD 0.5858(17) A 1
C C5 0.3808(9) 0.618(4) 0.2962(7) 0.0353(13) Uani d PD 0.5858(17) A 1
H H5 0.4582 0.5388 0.3044 0.042 Uiso calc PR 0.5858(17) A 1
C C6 0.3250(10) 0.575(4) 0.2134(6) 0.0361(12) Uani d PD 0.5858(17) A 1
H H6 0.3646 0.4771 0.1639 0.043 Uiso calc PR 0.5858(17) A 1
C C7 0.3862(12) 0.857(6) 0.4527(8) 0.0365(12) Uani d PD 0.5858(17) A 1
H H7 0.3520 1.0074 0.4945 0.044 Uiso calc PR 0.5858(17) A 1
N N1 0.486(2) 0.728(8) 0.4713(15) 0.041(2) Uani d PD 0.5858(17) A 1
I I1 0.1235(4) 0.5523(8) 0.0819(3) 0.0389(2) Uani d PD 0.5858(17) A 1
C C11 0.8013(12) 0.858(7) 0.8289(7) 0.0338(13) Uani d PD 0.5858(17) A 1
C C12 0.8598(12) 0.697(7) 0.7595(10) 0.0378(14) Uani d PD 0.5858(17) A 1
H H12 0.9377 0.6235 0.7682 0.045 Uiso calc PR 0.5858(17) A 1
C C13 0.8026(12) 0.647(8) 0.6777(11) 0.0385(13) Uani d PD 0.5858(17) A 1
H H13 0.8418 0.5362 0.6300 0.046 Uiso calc PR 0.5858(17) A 1
C C14 0.6883(11) 0.755(7) 0.6634(8) 0.0350(8) Uani d PD 0.5858(17) A 1
C C15 0.6333(13) 0.927(8) 0.7338(9) 0.0353(13) Uani d PD 0.5858(17) A 1
H H15 0.5558 1.0037 0.7252 0.042 Uiso calc PR 0.5858(17) A 1
C C16 0.6904(16) 0.985(9) 0.8154(10) 0.0361(12) Uani d PD 0.5858(17) A 1
H H16 0.6540 1.1109 0.8617 0.043 Uiso calc PR 0.5858(17) A 1
C C17 0.6301(17) 0.695(12) 0.5765(12) 0.0365(12) Uani d PD 0.5858(17) A 1
H H17 0.6710 0.5874 0.5291 0.044 Uiso calc PR 0.5858(17) A 1
N N2 0.5236(17) 0.785(9) 0.5630(12) 0.041(2) Uani d PD 0.5858(17) A 1
Cl Cl1 0.8762(8) 0.904(2) 0.9323(5) 0.0389(2) Uani d PD 0.5858(17) A 1
C C1A 0.2116(14) 0.610(6) 0.1946(10) 0.0338(13) Uani d PD 0.4142(17) A 2
C C2A 0.1596(12) 0.820(7) 0.2575(12) 0.0378(14) Uani d PD 0.4142(17) A 2
H H2A 0.0858 0.9176 0.2449 0.045 Uiso calc PR 0.4142(17) A 2
C C3A 0.2173(12) 0.883(7) 0.3384(11) 0.0385(13) Uani d PD 0.4142(17) A 2
H H3A 0.1825 1.0256 0.3818 0.046 Uiso calc PR 0.4142(17) A 2
C C4A 0.3259(12) 0.742(7) 0.3581(9) 0.0350(8) Uani d PD 0.4142(17) A 2
C C5A 0.3787(12) 0.548(6) 0.2910(10) 0.0353(13) Uani d PD 0.4142(17) A 2
H H5A 0.4532 0.4529 0.3026 0.042 Uiso calc PR 0.4142(17) A 2
C C6A 0.3237(14) 0.492(6) 0.2084(9) 0.0361(12) Uani d PD 0.4142(17) A 2
H H6A 0.3621 0.3739 0.1616 0.043 Uiso calc PR 0.4142(17) A 2
C C7A 0.3816(18) 0.799(9) 0.4460(11) 0.0365(12) Uani d PD 0.4142(17) A 2
H H7A 0.3431 0.9290 0.4904 0.044 Uiso calc PR 0.4142(17) A 2
N N1A 0.483(3) 0.675(12) 0.465(2) 0.041(2) Uani d PD 0.4142(17) A 2
Cl Cl1A 0.1289(14) 0.585(4) 0.0944(7) 0.0389(2) Uani d PD 0.4142(17) A 2
C C11A 0.8080(17) 0.860(10) 0.8115(10) 0.0338(13) Uani d PD 0.4142(17) A 2
C C12A 0.8602(16) 0.668(10) 0.7448(14) 0.0378(14) Uani d PD 0.4142(17) A 2
H H12A 0.9355 0.5759 0.7546 0.045 Uiso calc PR 0.4142(17) A 2
C C13A 0.8003(16) 0.613(11) 0.6644(15) 0.0385(13) Uani d PD 0.4142(17) A 2
H H13A 0.8369 0.4926 0.6171 0.046 Uiso calc PR 0.4142(17) A 2
C C14A 0.6872(14) 0.732(11) 0.6507(11) 0.0350(8) Uani d PD 0.4142(17) A 2
C C15A 0.6333(17) 0.897(11) 0.7228(12) 0.0353(13) Uani d PD 0.4142(17) A 2
H H15A 0.5545 0.9658 0.7164 0.042 Uiso calc PR 0.4142(17) A 2
C C16A 0.693(2) 0.962(12) 0.8027(15) 0.0361(12) Uani d PD 0.4142(17) A 2
H H16A 0.6565 1.0758 0.8511 0.043 Uiso calc PR 0.4142(17) A 2
C C17A 0.628(3) 0.682(17) 0.5638(18) 0.0365(12) Uani d PD 0.4142(17) A 2
H H17A 0.6642 0.5516 0.5182 0.044 Uiso calc PR 0.4142(17) A 2
N N2A 0.527(3) 0.812(13) 0.5477(18) 0.041(2) Uani d PD 0.4142(17) A 2
I I1A 0.8899(4) 0.9487(8) 0.9374(3) 0.0389(2) Uani d PD 0.4142(17) A 2

loop_
_atom_site_aniso_label
_atom_site_aniso_U_11
_atom_site_aniso_U_22
_atom_site_aniso_U_33
_atom_site_aniso_U_12
_atom_site_aniso_U_13
_atom_site_aniso_U_23
C1 0.0354(17) 0.023(3) 0.043(2) -0.0047(17) 0.0129(18) 0.002(3)
C2 0.0353(17) 0.033(3) 0.046(4) 0.0018(16) 0.018(2) 0.003(3)
C3 0.0428(18) 0.033(3) 0.041(3) 0.0040(17) 0.0230(19) 0.000(3)
C4 0.0390(16) 0.024(3) 0.042(2) -0.0001(13) 0.0165(15) 0.001(2)
C5 0.0330(14) 0.024(4) 0.049(2) -0.0001(16) 0.0131(15) -0.002(2)
C6 0.0422(17) 0.020(4) 0.047(2) -0.0018(18) 0.0201(17) -0.005(2)
C7 0.0396(17) 0.029(4) 0.042(3) -0.001(2) 0.0205(18) -0.003(3)
N1 0.0423(17) 0.041(5) 0.039(3) 0.001(3) 0.0161(19) 0.001(4)
I1 0.0397(4) 0.0424(6) 0.0346(4) -0.0062(3) 0.0009(3) -0.0015(3)
C11 0.0354(17) 0.023(3) 0.043(2) -0.0047(17) 0.0129(18) 0.002(3)
C12 0.0353(17) 0.033(3) 0.046(4) 0.0018(16) 0.018(2) 0.003(3)
C13 0.0428(18) 0.033(3) 0.041(3) 0.0040(17) 0.0230(19) 0.000(3)
C14 0.0390(16) 0.024(3) 0.042(2) -0.0001(13) 0.0165(15) 0.001(2)
C15 0.0330(14) 0.024(4) 0.049(2) -0.0001(16) 0.0131(15) -0.002(2)
C16 0.0422(17) 0.020(4) 0.047(2) -0.0018(18) 0.0201(17) -0.005(2)
C17 0.0396(17) 0.029(4) 0.042(3) -0.001(2) 0.0205(18) -0.003(3)
N2 0.0423(17) 0.041(5) 0.039(3) 0.001(3) 0.0161(19) 0.001(4)
Cl1 0.0397(4) 0.0424(6) 0.0346(4) -0.0062(3) 0.0009(3) -0.0015(3)
C1A 0.0354(17) 0.023(3) 0.043(2) -0.0047(17) 0.0129(18) 0.002(3)
C2A 0.0353(17) 0.033(3) 0.046(4) 0.0018(16) 0.018(2) 0.003(3)
C3A 0.0428(18) 0.033(3) 0.041(3) 0.0040(17) 0.0230(19) 0.000(3)
C4A 0.0390(16) 0.024(3) 0.042(2) -0.0001(13) 0.0165(15) 0.001(2)
C5A 0.0330(14) 0.024(4) 0.049(2) -0.0001(16) 0.0131(15) -0.002(2)
C6A 0.0422(17) 0.020(4) 0.047(2) -0.0018(18) 0.0201(17) -0.005(2)
C7A 0.0396(17) 0.029(4) 0.042(3) -0.001(2) 0.0205(18) -0.003(3)
N1A 0.0423(17) 0.041(5) 0.039(3) 0.001(3) 0.0161(19) 0.001(4)
Cl1A 0.0397(4) 0.0424(6) 0.0346(4) -0.0062(3) 0.0009(3) -0.0015(3)
C11A 0.0354(17) 0.023(3) 0.043(2) -0.0047(17) 0.0129(18) 0.002(3)
C12A 0.0353(17) 0.033(3) 0.046(4) 0.0018(16) 0.018(2) 0.003(3)
C13A 0.0428(18) 0.033(3) 0.041(3) 0.0040(17) 0.0230(19) 0.000(3)
C14A 0.0390(16) 0.024(3) 0.042(2) -0.0001(13) 0.0165(15) 0.001(2)
C15A 0.0330(14) 0.024(4) 0.049(2) -0.0001(16) 0.0131(15) -0.002(2)
C16A 0.0422(17) 0.020(4) 0.047(2) -0.0018(18) 0.0201(17) -0.005(2)
C17A 0.0396(17) 0.029(4) 0.042(3) -0.001(2) 0.0205(18) -0.003(3)
N2A 0.0423(17) 0.041(5) 0.039(3) 0.001(3) 0.0161(19) 0.001(4)
I1A 0.0397(4) 0.0424(6) 0.0346(4) -0.0062(3) 0.0009(3) -0.0015(3)

loop_
_atom_type_symbol
_atom_type_description
_atom_type_scat_dispersion_real
_atom_type_scat_dispersion_imag
_atom_type_scat_source
C C 0.0033 0.0016 'International Tables Vol C Tables 4.2.6.8 and 6.1.1.4'
H H 0.0000 0.0000 'International Tables Vol C Tables 4.2.6.8 and 6.1.1.4'
N N 0.0061 0.0033 'International Tables Vol C Tables 4.2.6.8 and 6.1.1.4'
Cl Cl 0.1484 0.1585 'International Tables Vol C Tables 4.2.6.8 and 6.1.1.4'
I I -0.4742 1.8119 'International Tables Vol C Tables 4.2.6.8 and 6.1.1.4'

loop_
_geom_angle_atom_site_label_1
_geom_angle_atom_site_label_2
_geom_angle_atom_site_label_3
_geom_angle
C6 C1 C2 121.3(3)
C6 C1 I1 117.5(6)
C2 C1 I1 120.3(7)
C3 C2 C1 118.7(3)
C3 C2 H2 120.7
C1 C2 H2 120.7
C2 C3 C4 121.5(3)
C2 C3 H3 119.3
C4 C3 H3 119.3
C3 C4 C5 118.2(3)
C3 C4 C7 120.1(3)
C5 C4 C7 121.6(3)
C6 C5 C4 120.8(3)
C6 C5 H5 119.6
C4 C5 H5 119.6
C5 C6 C1 119.2(3)
C5 C6 H6 120.4
C1 C6 H6 120.4
N1 C7 C4 120.9(3)
N1 C7 H7 119.6
C4 C7 H7 119.6
C7 N1 N2 113.0(10)
C16 C11 C12 121.3(3)
C16 C11 Cl1 121.8(8)
C12 C11 Cl1 116.8(8)
C13 C12 C11 118.7(3)
C13 C12 H12 120.7
C11 C12 H12 120.7
C12 C13 C14 121.5(3)
C12 C13 H13 119.2
C14 C13 H13 119.2
C13 C14 C15 118.2(3)
C13 C14 C17 120.1(3)
C15 C14 C17 121.6(3)
C16 C15 C14 120.9(3)
C16 C15 H15 119.6
C14 C15 H15 119.6
C15 C16 C11 119.2(3)
C15 C16 H16 120.4
C11 C16 H16 120.4
N2 C17 C14 120.8(3)
N2 C17 H17 119.6
C14 C17 H17 119.6
C17 N2 N1 111.7(11)
C6A C1A C2A 121.2(3)
C6A C1A Cl1A 126.6(11)
C2A C1A Cl1A 111.3(11)
C3A C2A C1A 118.6(3)
C3A C2A H2A 120.7
C1A C2A H2A 120.7
C2A C3A C4A 121.5(3)
C2A C3A H3A 119.2
C4A C3A H3A 119.2
C3A C4A C5A 118.2(3)
C3A C4A C7A 120.1(3)
C5A C4A C7A 121.6(3)
C6A C5A C4A 120.8(3)
C6A C5A H5A 119.6
C4A C5A H5A 119.6
C5A C6A C1A 119.1(3)
C5A C6A H6A 120.5
C1A C6A H6A 120.5
N1A C7A C4A 120.8(3)
N1A C7A H7A 119.6
C4A C7A H7A 119.6
C7A N1A N2A 110.2(11)
C16A C11A C12A 121.2(3)
C16A C11A I1A 116.5(10)
C12A C11A I1A 121.6(11)
C13A C12A C11A 118.6(3)
C13A C12A H12A 120.7
C11A C12A H12A 120.7
C12A C13A C14A 121.5(3)
C12A C13A H13A 119.3
C14A C13A H13A 119.3
C13A C14A C15A 118.2(3)
C13A C14A C17A 120.1(3)
C15A C14A C17A 121.6(3)
C16A C15A C14A 120.9(3)
C16A C15A H15A 119.6
C14A C15A H15A 119.6
C15A C16A C11A 119.1(3)
C15A C16A H16A 120.4
C11A C16A H16A 120.4
N2A C17A C14A 120.9(3)
N2A C17A H17A 119.6
C14A C17A H17A 119.6
C17A N2A N1A 108.2(12)

loop_
_geom_bond_atom_site_label_1
_geom_bond_atom_site_label_2
_geom_bond_distance
C1 C6 1.384(4)
C1 C2 1.390(4)
C1 I1 2.0946(10)
C2 C3 1.377(4)
C2 H2 0.9500
C3 C4 1.396(4)
C3 H3 0.9500
C4 C5 1.403(4)
C4 C7 1.453(4)
C5 C6 1.379(4)
C5 H5 0.9500
C6 H6 0.9500
C7 N1 1.289(4)
C7 H7 0.9500
N1 N2 1.427(11)
C11 C16 1.384(4)
C11 C12 1.390(4)
C11 Cl1 1.7461(10)
C12 C13 1.377(4)
C12 H12 0.9500
C13 C14 1.396(4)
C13 H13 0.9500
C14 C15 1.403(4)
C14 C17 1.453(4)
C15 C16 1.379(4)
C15 H15 0.9500
C16 H16 0.9500
C17 N2 1.289(4)
C17 H17 0.9500
C1A C6A 1.385(4)
C1A C2A 1.391(4)
C1A Cl1A 1.7458(10)
C2A C3A 1.377(4)
C2A H2A 0.9500
C3A C4A 1.396(4)
C3A H3A 0.9500
C4A C5A 1.403(4)
C4A C7A 1.453(4)
C5A C6A 1.379(4)
C5A H5A 0.9500
C6A H6A 0.9500
C7A N1A 1.289(4)
C7A H7A 0.9500
N1A N2A 1.427(11)
C11A C16A 1.385(4)
C11A C12A 1.391(4)
C11A I1A 2.0951(11)
C12A C13A 1.377(4)
C12A H12A 0.9500
C13A C14A 1.396(4)
C13A H13A 0.9500
C14A C15A 1.403(4)
C14A C17A 1.453(4)
C15A C16A 1.379(4)
C15A H15A 0.9500
C16A H16A 0.9500
C17A N2A 1.289(4)
C17A H17A 0.9500
